data_8100224
loop_
_publ_author_name
'Ewald, Bastian'
'Prots, Yurii'
'Zhang, Hui'
'Kniep, R\"udiger'

_publ_section_title
;
Crystal structure of sodium scandium bis(monohydrogenphosphate), NaSc
(HPO~4~)~2~
;
_journal_issue 4
_journal_name_full 'Zeitschrift f\"ur Kristallographie - New Crystal Structures'
_journal_page_first 343
_journal_page_last 344
_journal_volume 219
_journal_year 2004
_chemical_formula_sum 'H2 Na O8 P2 Sc'
_chemical_formula_weight 259.91
_space_group_IT_number 9
_symmetry_cell_setting monoclinic
_symmetry_space_group_name_Hall 'C -2yc'
_symmetry_space_group_name_H-M 'C 1 c 1'
_cell_angle_alpha 90.00
_cell_angle_beta 122.420(3)
_cell_angle_gamma 90.00
_cell_formula_units_Z 8
_cell_length_a 10.4446(9)
_cell_length_b 16.371(2)
_cell_length_c 9.0553(7)
_cell_measurement_temperature 293(2)
_cell_volume 1307.0(2)
_diffrn_ambient_temperature 293(2)
_exptl_crystal_density_diffrn 2.642
_cod_depositor_comments
;
The following automatic conversions were performed:
'_symmetry_cell_setting' value 'Monoclinic' changed to 'monoclinic'
according to '/home/saulius/struct/CIF-dictionaries/cif_core.dic'
dictionary named 'cif_core.dic' version 2.4.1 from 2010-06-29.

Automatic conversion script
Id: cif_fix_enum 1527 2010-12-29 10:47:43Z saulius 
;
_cod_original_sg_symbol_H-M 'C c'
_cod_database_code 8100224

loop_
_symmetry_equiv_pos_as_xyz
'x, y, z'
'x, -y, z+1/2'
'x+1/2, y+1/2, z'
'x+1/2, -y+1/2, z+1/2'

loop_
_atom_site_label
_atom_site_type_symbol
_atom_site_fract_x
_atom_site_fract_y
_atom_site_fract_z
_atom_site_U_iso_or_equiv
_atom_site_adp_type
_atom_site_occupancy
_atom_site_symmetry_multiplicity
_atom_site_Wyckoff_symbol
_atom_site_calc_flag
_atom_site_refinement_flags
_atom_site_disorder_assembly
_atom_site_disorder_group
Sc1 Sc 0.00000(4) 0.13331(2) 0.00001(4) 0.00820(6) Uani 1 4 a d . . .
Sc2 Sc 0.47028(4) 0.112563(19) 0.96206(4) 0.00808(6) Uani 1 4 a d . . .
P1 P 0.37304(6) 0.19231(3) 0.24762(6) 0.00928(8) Uani 1 4 a d . . .
P2 P 0.80470(5) 0.22482(3) 0.17431(6) 0.00932(9) Uani 1 4 a d . . .
P3 P 0.67509(6) 0.01552(3) 0.82124(6) 0.00924(8) Uani 1 4 a d . . .
P4 P 0.15861(6) -0.00204(3) 0.85168(6) 0.00898(8) Uani 1 4 a d . . .
Na1 Na 0.53735(14) 0.33222(8) 0.13135(14) 0.0346(3) Uani 1 4 a d . . .
Na2 Na 0.60392(12) 0.19032(6) 0.71677(14) 0.0260(2) Uani 1 4 a d . . .
O1 O 0.63671(18) -0.04113(9) 0.66939(19) 0.0166(3) Uani 1 4 a d . . .
O2 O 0.4082(2) 0.16025(10) 0.1174(2) 0.0217(3) Uani 1 4 a d . . .
O3 O 0.08720(18) 0.07532(9) 0.86740(19) 0.0146(3) Uani 1 4 a d . . .
O4 O 0.05316(18) -0.04301(9) 0.67864(19) 0.0177(3) Uani 1 4 a d . . .
O5 O 0.53684(18) 0.05690(9) 0.80318(18) 0.0142(3) Uani 1 4 a d . . .
O6 O 0.44240(18) 0.27618(8) 0.31115(19) 0.0144(3) Uani 1 4 a d . . .
O7 O 0.78627(17) 0.08076(8) 0.83801(18) 0.0155(3) Uani 1 4 a d . . .
O8 O 0.63901(17) 0.20562(9) 0.03673(19) 0.0154(3) Uani 1 4 a d . . .
O9 O 0.20336(17) 0.19279(9) 0.17315(19) 0.0148(3) Uani 1 4 a d . . .
O10 O 0.7545(2) -0.04348(10) -0.0148(2) 0.0192(3) Uani 1 4 a d . . .
H101 H 0.8412 -0.0277 0.0545 0.26(5) Uiso 1 4 a calc R . .
O11 O 0.90712(19) 0.21212(9) 0.1058(2) 0.0176(3) Uani 1 4 a d . . .
O12 O 0.8561(2) 0.16426(10) 0.3340(2) 0.0227(3) Uani 1 4 a d . . .
H121 H 0.815 0.1198 0.2969 0.15(3) Uiso 1 4 a calc R . .
O13 O 0.45316(19) 0.13553(9) 0.4170(2) 0.0196(3) Uani 1 4 a d . . .
H131 H 0.408 0.0918 0.3944 0.039(10) Uiso 1 4 a calc R . .
O14 O 0.31331(18) 0.01640(9) 0.8775(2) 0.0185(3) Uani 1 4 a d . . .
O15 O 0.1835(2) -0.06429(10) -0.0026(2) 0.0250(3) Uani 1 4 a d . . .
H151 H 0.272 -0.0621 0.0799 0.11(2) Uiso 1 4 a calc R . .
O16 O 0.82293(17) 0.31013(8) 0.25009(19) 0.0153(3) Uani 1 4 a d . . .

loop_
_atom_site_aniso_label
_atom_site_aniso_U_11
_atom_site_aniso_U_22
_atom_site_aniso_U_33
_atom_site_aniso_U_23
_atom_site_aniso_U_13
_atom_site_aniso_U_12
Sc1 0.00686(15) 0.00806(12) 0.00897(13) -0.00021(10) 0.00376(10) 0.00008(10)
Sc2 0.00790(16) 0.00820(12) 0.00858(13) -0.00021(10) 0.00470(11) 0.00013(11)
P1 0.0085(2) 0.00945(18) 0.01070(18) -0.00290(14) 0.00571(16) -0.00174(15)
P2 0.0079(2) 0.00926(18) 0.01044(18) -0.00179(14) 0.00469(16) -0.00171(15)
P3 0.0097(2) 0.00913(17) 0.00938(18) -0.00230(14) 0.00549(16) -0.00107(16)
P4 0.0082(2) 0.00866(17) 0.00957(18) -0.00143(14) 0.00439(15) -0.00027(15)
Na1 0.0326(6) 0.0444(7) 0.0247(5) -0.0118(5) 0.0140(5) -0.0055(5)
Na2 0.0240(5) 0.0166(4) 0.0374(5) 0.0105(4) 0.0165(4) 0.0042(4)
O1 0.0176(8) 0.0182(6) 0.0133(6) -0.0084(5) 0.0079(5) -0.0023(5)
O2 0.0220(9) 0.0274(8) 0.0207(7) -0.0113(6) 0.0148(6) -0.0021(6)
O3 0.0178(8) 0.0120(6) 0.0169(6) -0.0023(5) 0.0113(6) 0.0026(5)
O4 0.0169(8) 0.0184(7) 0.0147(6) -0.0072(5) 0.0064(5) -0.0032(6)
O5 0.0139(7) 0.0178(7) 0.0144(6) -0.0015(5) 0.0099(5) 0.0022(5)
O6 0.0157(8) 0.0124(6) 0.0168(6) -0.0057(5) 0.0096(5) -0.0057(5)
O7 0.0114(7) 0.0141(6) 0.0156(6) -0.0005(5) 0.0038(5) -0.0041(5)
O8 0.0115(7) 0.0136(6) 0.0169(6) -0.0016(5) 0.0048(5) -0.0046(5)
O9 0.0088(7) 0.0177(6) 0.0160(6) -0.0055(5) 0.0054(5) -0.0029(5)
O10 0.0227(9) 0.0187(7) 0.0175(7) 0.0063(5) 0.0116(6) 0.0057(6)
O11 0.0176(8) 0.0169(7) 0.0233(7) -0.0049(5) 0.0144(6) -0.0004(6)
O12 0.0209(8) 0.0205(7) 0.0188(7) 0.0080(6) 0.0054(6) -0.0056(6)
O13 0.0190(8) 0.0157(7) 0.0185(7) 0.0049(5) 0.0062(6) 0.0011(5)
O14 0.0126(8) 0.0148(6) 0.0292(8) -0.0081(6) 0.0119(6) -0.0038(5)
O15 0.0312(10) 0.0232(8) 0.0200(7) 0.0099(6) 0.0133(7) 0.0058(7)
O16 0.0144(7) 0.0109(6) 0.0161(6) -0.0067(5) 0.0052(5) -0.0021(5)

loop_
_geom_bond_atom_site_label_1
_geom_bond_atom_site_label_2
_geom_bond_distance
_geom_bond_site_symmetry_2
_geom_bond_publ_flag
Sc1 O4 2.0364(15) 2 ?
Sc1 O3 2.0846(14) . ?
Sc1 O9 2.0850(15) . ?
Sc1 O7 2.0890(15) 1_455 ?
Sc1 O6 2.0927(14) 4_454 ?
Sc1 O11 2.1259(14) 1_455 ?
Sc1 Na2 3.3292(10) 4_455 ?
Sc1 Na1 3.6071(12) 4_454 ?
Sc1 Na2 3.6313(12) 1_455 ?
Sc2 O2 1.9962(15) . ?
Sc2 O14 2.0992(15) . ?
Sc2 O1 2.1011(15) 2 ?
Sc2 O5 2.1109(14) . ?
Sc2 O16 2.1183(14) 4_454 ?
Sc2 O8 2.1462(15) . ?
Sc2 Na2 3.4390(11) . ?
Sc2 Na1 3.8237(13) . ?
Sc2 Na1 3.9639(13) 4_454 ?
P1 O2 1.5055(15) . ?
P1 O6 1.5146(14) . ?
P1 O9 1.5213(16) . ?
P1 O13 1.5939(15) . ?
P1 Na2 3.2907(11) 4_455 ?
P1 Na1 3.3522(14) . ?
P2 O11 1.5114(15) . ?
P2 O16 1.5223(14) . ?
P2 O8 1.5278(15) . ?
P2 O12 1.5906(16) . ?
P2 Na1 3.1425(14) . ?
P2 Na2 3.2491(12) 4 ?
P3 O5 1.5223(16) . ?
P3 O1 1.5233(14) . ?
P3 O7 1.5243(15) . ?
P3 O10 1.5828(16) . ?
P3 Na2 2.9803(11) . ?
P4 O4 1.5059(15) . ?
P4 O3 1.5146(15) . ?
P4 O14 1.5334(17) . ?
P4 O15 1.5748(16) . ?
P4 Na1 3.2564(13) 4_454 ?
Na1 O12 2.318(2) 4_454 ?
Na1 O3 2.4367(18) 4 ?
Na1 O6 2.4913(19) . ?
Na1 O16 2.597(2) . ?
Na1 O8 2.6707(19) . ?
Na1 O15 2.942(2) 3 ?
Na1 P4 3.2564(13) 4 ?
Na1 Sc1 3.6071(12) 4 ?
Na1 Sc2 3.9639(13) 4 ?
Na2 O9 2.3100(18) 4_554 ?
Na2 O11 2.3604(19) 4_454 ?
Na2 O7 2.4098(17) . ?
Na2 O13 2.463(2) 1_554 ?
Na2 O5 2.5419(18) . ?
Na2 O8 2.7300(18) . ?
Na2 P2 3.2491(12) 4_454 ?
Na2 P1 3.2907(11) 4_554 ?
Na2 Sc1 3.3292(10) 4_554 ?
Na2 Sc1 3.6313(12) 1_655 ?
O1 Sc2 2.1011(15) 2_554 ?
O3 Na1 2.4367(18) 4_454 ?
O4 Sc1 2.0364(15) 2_554 ?
O6 Sc1 2.0927(14) 4 ?
O7 Sc1 2.0890(15) 1_655 ?
O9 Na2 2.3100(18) 4_455 ?
O10 H101 0.8200 . ?
O11 Sc1 2.1259(14) 1_655 ?
O11 Na2 2.3604(19) 4 ?
O12 H121 0.8200 . ?
O13 H131 0.8200 . ?
O15 H151 0.8200 . ?
O16 Sc2 2.1183(14) 4 ?
